data_7129084
loop_
_publ_author_name
'Guo, Zhifang'
'Blair, Victoria L.'
'Deacon, Glen B.'
'Junk, Peter C.'

_publ_section_title
;
 A simple one-pot route to stable formamidinatoiodidolanthanoid(III)
 complexes from lanthanoid metals.
;
_journal_issue 87
_journal_name_full 'Chemical communications (Cambridge, England)'
_journal_page_first 11513
_journal_page_last 11516
_journal_paper_doi 10.1039/d1cc04080d
_journal_volume 57
_journal_year 2021
_chemical_formula_moiety 'C41 H29 Eu F8 N7'
_chemical_formula_sum 'C41 H29 Eu F8 N7'
_chemical_formula_weight 923.67
_space_group_crystal_system monoclinic
_space_group_IT_number 15
_space_group_name_Hall '-C 2yc'
_space_group_name_H-M_alt 'C 1 2/c 1'
_atom_sites_solution_hydrogens geom
_atom_sites_solution_primary dual
_audit_creation_date 2018-07-06
_audit_creation_method
;
Olex2 1.2
(compiled 2018.05.29 svn.r3508 for OlexSys, GUI svn.r5506)
;
_audit_update_record
;
2021-05-11 deposited with the CCDC.	2021-10-08 downloaded from the CCDC.
;
_cell_angle_alpha 90
_cell_angle_beta 107.7750(10)
_cell_angle_gamma 90
_cell_formula_units_Z 4
_cell_length_a 12.8569(3)
_cell_length_b 17.2704(4)
_cell_length_c 18.0267(5)
_cell_measurement_reflns_used 5362
_cell_measurement_temperature 123(2)
_cell_measurement_theta_max 27.50
_cell_measurement_theta_min 2.36
_cell_volume 3811.64(17)
_computing_molecular_graphics 'Olex2 (Dolomanov et al., 2009)'
_computing_publication_material 'Olex2 (Dolomanov et al., 2009)'
_computing_structure_refinement 'ShelXL (Sheldrick, 2015)'
_computing_structure_solution 'ShelXT (Sheldrick, 2015)'
_diffrn_ambient_temperature 123(2)
_diffrn_measured_fraction_theta_full 0.999
_diffrn_measured_fraction_theta_max 0.997
_diffrn_measurement_device_type 'Bruker APEX-II CCD'
_diffrn_measurement_method '\f and \w scans'
_diffrn_radiation_monochromator graphite
_diffrn_radiation_type MoK\a
_diffrn_radiation_wavelength 0.71073
_diffrn_reflns_av_R_equivalents 0.0459
_diffrn_reflns_av_unetI/netI 0.0310
_diffrn_reflns_Laue_measured_fraction_full 0.999
_diffrn_reflns_Laue_measured_fraction_max 0.997
_diffrn_reflns_limit_h_max 17
_diffrn_reflns_limit_h_min -17
_diffrn_reflns_limit_k_max 24
_diffrn_reflns_limit_k_min -24
_diffrn_reflns_limit_l_max 25
_diffrn_reflns_limit_l_min -19
_diffrn_reflns_number 42811
_diffrn_reflns_point_group_measured_fraction_full 0.999
_diffrn_reflns_point_group_measured_fraction_max 0.997
_diffrn_reflns_theta_full 25.242
_diffrn_reflns_theta_max 29.649
_diffrn_reflns_theta_min 2.039
_diffrn_standards_number 0
_exptl_absorpt_coefficient_mu 1.725
_exptl_absorpt_correction_type none
_exptl_crystal_colour red
_exptl_crystal_colour_primary red
_exptl_crystal_density_diffrn 1.610
_exptl_crystal_description prism
_exptl_crystal_F_000 1836
_exptl_crystal_size_max 0.2
_exptl_crystal_size_mid 0.15
_exptl_crystal_size_min 0.1
_refine_diff_density_max 0.461
_refine_diff_density_min -0.385
_refine_diff_density_rms 0.082
_refine_ls_extinction_method none
_refine_ls_goodness_of_fit_ref 1.058
_refine_ls_hydrogen_treatment constr
_refine_ls_matrix_type full
_refine_ls_number_parameters 259
_refine_ls_number_reflns 5362
_refine_ls_number_restraints 0
_refine_ls_restrained_S_all 1.058
_refine_ls_R_factor_all 0.0289
_refine_ls_R_factor_gt 0.0229
_refine_ls_shift/su_max 0.004
_refine_ls_shift/su_mean 0.000
_refine_ls_structure_factor_coef Fsqd
_refine_ls_weighting_details 'w=1/[\s^2^(Fo^2^)+(0.0140P)^2^+4.6760P] where P=(Fo^2^+2Fc^2^)/3'
_refine_ls_weighting_scheme calc
_refine_ls_wR_factor_gt 0.0442
_refine_ls_wR_factor_ref 0.0464
_reflns_Friedel_coverage 0.000
_reflns_number_gt 4812
_reflns_number_total 5362
_reflns_threshold_expression 'I > 2\s(I)'
_cod_data_source_file d1cc04080d2.cif
_cod_data_source_block c2c_CCDC1
_cod_depositor_comments 'Adding full bibliography for 7129070--7129084.cif.'
_cod_database_code 7129084
_shelx_shelxl_version_number 2018/3
_shelx_space_group_comment
;
The symmetry employed for this shelxl refinement is uniquely defined
by the following loop, which should always be used as a source of
symmetry information in preference to the above space-group names.
They are only intended as comments.
;
_shelx_estimated_absorpt_t_max 0.846
_shelx_estimated_absorpt_t_min 0.724
_olex2_refinement_description
;
1. Fixed Uiso
 At 1.2 times of:
  All C(H) groups
2.a Aromatic/amide H refined with riding coordinates:
 C7(H7), C14(H14), C2(H2), C16(H16), C18(H18), C3(H3), C4(H4), C17(H17),
 C15(H15), C12(H12), C10(H10), C11(H11), C19(H19), C21(H21), C20(H20)
;
_olex2_submission_special_instructions 'No special instructions were received'

loop_
_space_group_symop_operation_xyz
'x, y, z'
'-x, y, -z+1/2'
'x+1/2, y+1/2, z'
'-x+1/2, y+1/2, -z+1/2'
'-x, -y, -z'
'x, -y, z-1/2'
'-x+1/2, -y+1/2, -z'
'x+1/2, -y+1/2, z-1/2'

loop_
_atom_site_label
_atom_site_type_symbol
_atom_site_fract_x
_atom_site_fract_y
_atom_site_fract_z
_atom_site_U_iso_or_equiv
_atom_site_adp_type
_atom_site_occupancy
_atom_site_site_symmetry_order
_atom_site_calc_flag
_atom_site_refinement_flags_posn
_atom_site_refinement_flags_adp
_atom_site_refinement_flags_occupancy
_atom_site_disorder_assembly
_atom_site_disorder_group
Eu1 Eu 0.500000 0.71840(2) 0.750000 0.01366(4) Uani 1 2 d S T P . .
F1 F 0.66311(10) 0.90935(7) 0.83954(6) 0.0278(3) Uani 1 1 d . . . . .
F2 F 0.53665(9) 0.92847(6) 0.56634(6) 0.0249(2) Uani 1 1 d . . . . .
F3 F 0.83097(9) 0.74739(7) 0.63357(7) 0.0296(3) Uani 1 1 d . . . . .
F4 F 0.51140(10) 0.59637(7) 0.56117(8) 0.0405(3) Uani 1 1 d . . . . .
N1 N 0.59473(12) 0.83274(8) 0.70150(8) 0.0164(3) Uani 1 1 d . . . . .
N2 N 0.61723(12) 0.71768(9) 0.64651(8) 0.0168(3) Uani 1 1 d . . . . .
N4 N 0.500000 0.56178(13) 0.750000 0.0266(5) Uani 1 2 d S T P . .
N3 N 0.30154(13) 0.70200(9) 0.64309(9) 0.0233(4) Uani 1 1 d . . . . .
C7 C 0.63194(14) 0.79371(10) 0.65222(10) 0.0154(3) Uani 1 1 d . . . . .
H7 H 0.668868 0.819656 0.621143 0.018 Uiso 1 1 calc R . . . .
C6 C 0.60328(14) 0.91327(10) 0.70277(10) 0.0151(3) Uani 1 1 d . . . . .
C14 C 0.22146(16) 0.75072(12) 0.64413(12) 0.0267(4) Uani 1 1 d . . . . .
H14 H 0.231424 0.782714 0.688633 0.032 Uiso 1 1 calc R . . . .
C8 C 0.66507(14) 0.67737(10) 0.59840(10) 0.0157(3) Uani 1 1 d . . . . .
C1 C 0.63636(15) 0.95273(10) 0.77372(10) 0.0184(4) Uani 1 1 d . . . . .
C5 C 0.57551(14) 0.96183(10) 0.63801(10) 0.0178(4) Uani 1 1 d . . . . .
C13 C 0.61144(16) 0.61420(11) 0.55535(12) 0.0239(4) Uani 1 1 d . . . . .
C2 C 0.64361(15) 1.03187(11) 0.78100(12) 0.0237(4) Uani 1 1 d . . . . .
H2 H 0.666946 1.055485 0.830960 0.028 Uiso 1 1 calc R . . . .
C9 C 0.76813(15) 0.69050(10) 0.58982(11) 0.0194(4) Uani 1 1 d . . . . .
C16 C 0.10994(19) 0.71141(14) 0.51960(13) 0.0396(6) Uani 1 1 d . . . . .
H16 H 0.044906 0.715297 0.476938 0.047 Uiso 1 1 calc R . . . .
C18 C 0.28434(17) 0.65696(13) 0.58018(12) 0.0304(5) Uani 1 1 d . . . . .
H18 H 0.339623 0.621139 0.578450 0.036 Uiso 1 1 calc R . . . .
C3 C 0.61624(16) 1.07647(11) 0.71407(13) 0.0280(5) Uani 1 1 d . . . . .
H3 H 0.621667 1.131275 0.717795 0.034 Uiso 1 1 calc R . . . .
C4 C 0.58104(16) 1.04139(11) 0.64186(12) 0.0244(4) Uani 1 1 d . . . . .
H4 H 0.560986 1.071638 0.595641 0.029 Uiso 1 1 calc R . . . .
C17 C 0.19005(19) 0.65993(15) 0.51748(12) 0.0372(6) Uani 1 1 d . . . . .
H17 H 0.181016 0.626913 0.473808 0.045 Uiso 1 1 calc R . . . .
C15 C 0.12485(18) 0.75718(13) 0.58400(14) 0.0346(5) Uani 1 1 d . . . . .
H15 H 0.069919 0.792625 0.587280 0.042 Uiso 1 1 calc R . . . .
C12 C 0.65145(18) 0.56921(12) 0.50729(13) 0.0315(5) Uani 1 1 d . . . . .
H12 H 0.610042 0.527158 0.479214 0.038 Uiso 1 1 calc R . . . .
C10 C 0.81210(16) 0.64763(11) 0.54239(11) 0.0243(4) Uani 1 1 d . . . . .
H10 H 0.882188 0.659981 0.538389 0.029 Uiso 1 1 calc R . . . .
C11 C 0.75330(18) 0.58653(11) 0.50074(12) 0.0292(5) Uani 1 1 d . . . . .
H11 H 0.782610 0.556491 0.467715 0.035 Uiso 1 1 calc R . . . .
C19 C 0.41321(18) 0.52150(13) 0.75119(17) 0.0467(7) Uani 1 1 d . . . . .
H19 H 0.350020 0.548983 0.752997 0.056 Uiso 1 1 calc R . . . .
C21 C 0.500000 0.4012(2) 0.750000 0.0715(15) Uani 1 2 d S T P . .
H21 H 0.499999 0.346158 0.749999 0.086 Uiso 1 2 calc RS T P . .
C20 C 0.4093(2) 0.44169(15) 0.7499(2) 0.0687(10) Uani 1 1 d . . . . .
H20 H 0.344100 0.415355 0.749040 0.082 Uiso 1 1 calc R . . . .

loop_
_atom_site_aniso_label
_atom_site_aniso_U_11
_atom_site_aniso_U_22
_atom_site_aniso_U_33
_atom_site_aniso_U_23
_atom_site_aniso_U_13
_atom_site_aniso_U_12
Eu1 0.01362(6) 0.01385(6) 0.01344(6) 0.000 0.00402(4) 0.000
F1 0.0385(7) 0.0289(6) 0.0146(5) -0.0009(5) 0.0058(5) 0.0047(5)
F2 0.0300(6) 0.0284(6) 0.0158(5) 0.0029(5) 0.0062(5) 0.0039(5)
F3 0.0191(6) 0.0256(6) 0.0437(7) -0.0069(5) 0.0089(5) -0.0040(5)
F4 0.0291(7) 0.0357(7) 0.0655(9) -0.0269(7) 0.0275(7) -0.0150(6)
N1 0.0209(8) 0.0149(7) 0.0152(7) -0.0001(6) 0.0081(6) 0.0002(6)
N2 0.0187(7) 0.0168(7) 0.0164(7) -0.0020(6) 0.0076(6) -0.0002(6)
N4 0.0255(13) 0.0190(11) 0.0397(14) 0.000 0.0162(11) 0.000
N3 0.0184(8) 0.0296(9) 0.0198(8) 0.0013(7) 0.0027(6) -0.0062(6)
C7 0.0140(8) 0.0187(9) 0.0127(8) 0.0030(6) 0.0029(6) 0.0009(6)
C6 0.0150(8) 0.0156(8) 0.0169(8) -0.0001(7) 0.0080(7) -0.0008(6)
C14 0.0245(10) 0.0256(10) 0.0268(10) 0.0022(8) 0.0029(8) -0.0057(8)
C8 0.0179(9) 0.0137(8) 0.0160(8) 0.0029(7) 0.0060(7) 0.0036(7)
C1 0.0184(9) 0.0203(9) 0.0173(9) -0.0004(7) 0.0068(7) 0.0001(7)
C5 0.0167(9) 0.0217(9) 0.0169(9) 0.0013(7) 0.0079(7) 0.0003(7)
C13 0.0208(10) 0.0247(10) 0.0296(10) -0.0052(8) 0.0128(8) -0.0029(8)
C2 0.0198(9) 0.0237(10) 0.0305(11) -0.0098(8) 0.0120(8) -0.0049(8)
C9 0.0200(9) 0.0153(8) 0.0220(9) 0.0036(7) 0.0054(8) 0.0013(7)
C16 0.0299(12) 0.0505(14) 0.0269(11) 0.0175(11) -0.0084(9) -0.0194(11)
C18 0.0273(11) 0.0400(12) 0.0276(11) -0.0050(9) 0.0141(9) -0.0113(9)
C3 0.0274(11) 0.0139(9) 0.0501(13) -0.0029(9) 0.0229(10) -0.0036(8)
C4 0.0249(10) 0.0203(9) 0.0339(11) 0.0094(8) 0.0178(9) 0.0031(8)
C17 0.0404(13) 0.0537(15) 0.0179(10) -0.0058(10) 0.0096(9) -0.0299(12)
C15 0.0223(11) 0.0315(11) 0.0418(13) 0.0110(10) -0.0026(10) -0.0059(9)
C12 0.0354(12) 0.0264(11) 0.0359(12) -0.0136(9) 0.0158(10) -0.0033(9)
C10 0.0247(10) 0.0244(10) 0.0296(10) 0.0082(8) 0.0168(8) 0.0054(8)
C11 0.0389(12) 0.0260(10) 0.0305(11) -0.0017(9) 0.0220(10) 0.0074(9)
C19 0.0240(12) 0.0304(12) 0.093(2) 0.0131(13) 0.0286(13) 0.0066(9)
C21 0.043(2) 0.0214(17) 0.154(5) 0.000 0.036(3) 0.000
C20 0.0292(14) 0.0295(13) 0.155(3) 0.0111(17) 0.0386(18) -0.0056(11)

loop_
_atom_type_symbol
_atom_type_description
_atom_type_scat_dispersion_real
_atom_type_scat_dispersion_imag
_atom_type_scat_source
C C 0.0033 0.0016 'International Tables Vol C Tables 4.2.6.8 and 6.1.1.4'
H H 0.0000 0.0000 'International Tables Vol C Tables 4.2.6.8 and 6.1.1.4'
Eu Eu -0.1578 3.6682 'International Tables Vol C Tables 4.2.6.8 and 6.1.1.4'
F F 0.0171 0.0103 'International Tables Vol C Tables 4.2.6.8 and 6.1.1.4'
N N 0.0061 0.0033 'International Tables Vol C Tables 4.2.6.8 and 6.1.1.4'

loop_
_geom_angle_atom_site_label_1
_geom_angle_atom_site_label_2
_geom_angle_atom_site_label_3
_geom_angle
_geom_angle_site_symmetry_1
_geom_angle_site_symmetry_3
_geom_angle_publ_flag
N1 Eu1 N1 81.53(6) . 2_656 ?
N1 Eu1 N2 130.08(4) . 2_656 ?
N1 Eu1 N2 50.44(4) 2_656 2_656 ?
N1 Eu1 N2 50.44(4) . . ?
N1 Eu1 N2 130.08(4) 2_656 . ?
N1 Eu1 N4 139.24(3) . . ?
N1 Eu1 N4 139.24(3) 2_656 . ?
N1 Eu1 N3 106.04(5) 2_656 2_656 ?
N1 Eu1 N3 83.25(5) 2_656 . ?
N1 Eu1 N3 106.04(5) . . ?
N1 Eu1 N3 83.25(5) . 2_656 ?
N1 Eu1 C7 25.00(4) 2_656 2_656 ?
N1 Eu1 C7 105.50(5) . 2_656 ?
N2 Eu1 N2 179.48(6) . 2_656 ?
N2 Eu1 C7 155.06(5) . 2_656 ?
N2 Eu1 C7 25.46(4) 2_656 2_656 ?
N4 Eu1 N2 89.74(3) . 2_656 ?
N4 Eu1 N2 89.74(3) . . ?
N4 Eu1 C7 114.96(3) . 2_656 ?
N3 Eu1 N2 96.32(5) . . ?
N3 Eu1 N2 96.32(5) 2_656 2_656 ?
N3 Eu1 N2 83.62(5) 2_656 . ?
N3 Eu1 N2 83.62(5) . 2_656 ?
N3 Eu1 N4 83.98(3) . . ?
N3 Eu1 N4 83.98(3) 2_656 . ?
N3 Eu1 N3 167.97(7) . 2_656 ?
N3 Eu1 C7 101.60(5) 2_656 2_656 ?
N3 Eu1 C7 83.53(5) . 2_656 ?
C7 N1 Eu1 98.14(10) . . ?
C7 N1 C6 118.61(14) . . ?
C6 N1 Eu1 142.39(11) . . ?
C7 N2 Eu1 92.17(10) . . ?
C7 N2 C8 117.61(14) . . ?
C8 N2 Eu1 150.18(11) . . ?
C19 N4 Eu1 121.79(13) . . ?
C19 N4 Eu1 121.79(13) 2_656 . ?
C19 N4 C19 116.4(3) . 2_656 ?
C14 N3 Eu1 119.24(13) . . ?
C14 N3 C18 116.77(18) . . ?
C18 N3 Eu1 122.80(13) . . ?
N1 C7 N2 119.14(15) . . ?
N1 C7 H7 120.4 . . ?
N2 C7 H7 120.4 . . ?
N1 C6 C1 120.15(15) . . ?
C5 C6 N1 126.01(16) . . ?
C5 C6 C1 113.73(16) . . ?
N3 C14 H14 118.2 . . ?
N3 C14 C15 123.6(2) . . ?
C15 C14 H14 118.2 . . ?
N2 C8 C13 120.04(16) . . ?
N2 C8 C9 126.95(16) . . ?
C13 C8 C9 112.94(16) . . ?
F1 C1 C6 117.19(15) . . ?
F1 C1 C2 118.33(16) . . ?
C2 C1 C6 124.48(17) . . ?
F2 C5 C6 117.78(15) . . ?
F2 C5 C4 117.92(16) . . ?
C4 C5 C6 124.25(17) . . ?
F4 C13 C8 117.01(16) . . ?
F4 C13 C12 117.77(17) . . ?
C12 C13 C8 125.22(18) . . ?
C1 C2 H2 120.7 . . ?
C1 C2 C3 118.62(18) . . ?
C3 C2 H2 120.7 . . ?
F3 C9 C8 117.91(16) . . ?
F3 C9 C10 117.69(17) . . ?
C10 C9 C8 124.35(18) . . ?
C17 C16 H16 120.4 . . ?
C15 C16 H16 120.4 . . ?
C15 C16 C17 119.1(2) . . ?
N3 C18 H18 118.4 . . ?
N3 C18 C17 123.3(2) . . ?
C17 C18 H18 118.4 . . ?
C2 C3 H3 120.0 . . ?
C4 C3 C2 120.06(17) . . ?
C4 C3 H3 120.0 . . ?
C5 C4 C3 118.85(18) . . ?
C5 C4 H4 120.6 . . ?
C3 C4 H4 120.6 . . ?
C16 C17 C18 118.7(2) . . ?
C16 C17 H17 120.7 . . ?
C18 C17 H17 120.7 . . ?
C14 C15 H15 120.7 . . ?
C16 C15 C14 118.6(2) . . ?
C16 C15 H15 120.7 . . ?
C13 C12 H12 120.7 . . ?
C13 C12 C11 118.53(19) . . ?
C11 C12 H12 120.7 . . ?
C9 C10 H10 120.4 . . ?
C9 C10 C11 119.27(18) . . ?
C11 C10 H10 120.4 . . ?
C12 C11 H11 120.2 . . ?
C10 C11 C12 119.66(18) . . ?
C10 C11 H11 120.2 . . ?
N4 C19 H19 118.2 . . ?
N4 C19 C20 123.5(2) . . ?
C20 C19 H19 118.2 . . ?
C20 C21 H21 121.0 2_656 . ?
C20 C21 H21 121.0 . . ?
C20 C21 C20 118.0(3) 2_656 . ?
C19 C20 H20 120.4 . . ?
C21 C20 C19 119.2(2) . . ?
C21 C20 H20 120.4 . . ?

loop_
_geom_bond_atom_site_label_1
_geom_bond_atom_site_label_2
_geom_bond_distance
_geom_bond_site_symmetry_2
_geom_bond_publ_flag
Eu1 N1 2.6072(14) . ?
Eu1 N1 2.6072(14) 2_656 ?
Eu1 N2 2.7330(14) 2_656 ?
Eu1 N2 2.7329(14) . ?
Eu1 N4 2.705(2) . ?
Eu1 N3 2.7024(16) 2_656 ?
Eu1 N3 2.7023(16) . ?
Eu1 C7 3.0824(17) 2_656 ?
F1 C1 1.356(2) . ?
F2 C5 1.363(2) . ?
F3 C9 1.361(2) . ?
F4 C13 1.358(2) . ?
N1 C7 1.316(2) . ?
N1 C6 1.395(2) . ?
N2 C7 1.326(2) . ?
N2 C8 1.393(2) . ?
N4 C19 1.321(2) . ?
N4 C19 1.321(2) 2_656 ?
N3 C14 1.334(3) . ?
N3 C18 1.337(3) . ?
C7 H7 0.9500 . ?
C6 C1 1.396(2) . ?
C6 C5 1.393(2) . ?
C14 H14 0.9500 . ?
C14 C15 1.381(3) . ?
C8 C13 1.393(3) . ?
C8 C9 1.399(2) . ?
C1 C2 1.373(3) . ?
C5 C4 1.376(3) . ?
C13 C12 1.375(3) . ?
C2 H2 0.9500 . ?
C2 C3 1.383(3) . ?
C9 C10 1.376(3) . ?
C16 H16 0.9500 . ?
C16 C17 1.370(4) . ?
C16 C15 1.369(3) . ?
C18 H18 0.9500 . ?
C18 C17 1.383(3) . ?
C3 H3 0.9500 . ?
C3 C4 1.381(3) . ?
C4 H4 0.9500 . ?
C17 H17 0.9500 . ?
C15 H15 0.9500 . ?
C12 H12 0.9500 . ?
C12 C11 1.383(3) . ?
C10 H10 0.9500 . ?
C10 C11 1.379(3) . ?
C11 H11 0.9500 . ?
C19 H19 0.9500 . ?
C19 C20 1.379(3) . ?
C21 H21 0.9500 . ?
C21 C20 1.359(3) . ?
C21 C20 1.359(3) 2_656 ?
C20 H20 0.9500 . ?
